data_4508213
loop_
_publ_author_name
'Bia\/lek, Micha\/l J.'
'Zar\;eba, Jan K.'
'Janczak, Jan'
'Zo\'n, Jerzy'

_publ_section_title
;
 Chains, Layers, Channels, and More: Supramolecular Chemistry of Potent
 Diphosphonic Tectons with Tuned Flexibility. The Generation of
 Pseudopolymorphs, Polymorphs, and Adducts
;
_journal_issue 9
_journal_name_full 'Crystal Growth &amp; Design'
_journal_page_first 4039
_journal_paper_doi 10.1021/cg400859e
_journal_volume 13
_journal_year 2013
_chemical_formula_moiety 'C12 H14 O6 P2, 2(C2 H6 O S)'
_chemical_formula_sum 'C16 H26 O8 P2 S2'
_chemical_formula_weight 472.45
_chemical_name_systematic
; 
 ? 
;
_space_group_IT_number 14
_symmetry_cell_setting monoclinic
_symmetry_space_group_name_Hall '-P 2ybc'
_symmetry_space_group_name_H-M 'P 1 21/c 1'
_atom_sites_solution_hydrogens geom
_atom_sites_solution_primary direct
_atom_sites_solution_secondary difmap
_audit_creation_method SHELXL-97
_cell_angle_alpha 90.00
_cell_angle_beta 94.73(1)
_cell_angle_gamma 90.00
_cell_formula_units_Z 2
_cell_length_a 13.345(3)
_cell_length_b 8.698(2)
_cell_length_c 9.256(2)
_cell_measurement_reflns_used 1276
_cell_measurement_temperature 295(2)
_cell_measurement_theta_max 29.33
_cell_measurement_theta_min 2.80
_cell_volume 1070.7(4)
_computing_cell_refinement
;
Oxford Diffraction Poland (2006). CrysAlis Red, Version 171.32.6
;
_computing_data_collection
;
Oxford Diffraction Poland (2006). CrysAlis CCD, Version 171.32.6
;
_computing_data_reduction
;
Oxford Diffraction Poland (2006). CrysAlis Red, Version 171.32.6
;
_computing_molecular_graphics
;
Brandenburg & Putz (2006). Diamond 3.0. Crystal and Molecular
Structure Visualisation, University of Bonn, Germany
;
_computing_publication_material 'SHELXL-97 (Sheldrick, 1997)'
_computing_structure_refinement 'SHELXL-97 (Sheldrick, 1997)'
_computing_structure_solution 'SHELXS-97 (Sheldrick, 1990)'
_diffrn_ambient_temperature 295(2)
_diffrn_measured_fraction_theta_full 0.997
_diffrn_measured_fraction_theta_max 0.939
_diffrn_measurement_device_type 'KUMA KM-4 with CCD detector'
_diffrn_measurement_method \w-scan
_diffrn_radiation_monochromator graphite
_diffrn_radiation_source 'fine-focus sealed tube'
_diffrn_radiation_type MoK\a
_diffrn_radiation_wavelength 0.71073
_diffrn_reflns_av_R_equivalents 0.0271
_diffrn_reflns_av_sigmaI/netI 0.0259
_diffrn_reflns_limit_h_max 18
_diffrn_reflns_limit_h_min -18
_diffrn_reflns_limit_k_max 11
_diffrn_reflns_limit_k_min -11
_diffrn_reflns_limit_l_max 11
_diffrn_reflns_limit_l_min -12
_diffrn_reflns_number 14274
_diffrn_reflns_theta_full 28.00
_diffrn_reflns_theta_max 29.33
_diffrn_reflns_theta_min 2.80
_exptl_absorpt_coefficient_mu 0.438
_exptl_absorpt_correction_T_max 0.9212
_exptl_absorpt_correction_T_min 0.8801
_exptl_absorpt_correction_type numerical
_exptl_absorpt_process_details
;
Oxford Diffraction Poland (2006). CrysAlis Red, Version 171.32.6
;
_exptl_crystal_colour colourless
_exptl_crystal_density_diffrn 1.465
_exptl_crystal_density_meas 1.46
_exptl_crystal_density_method floatation
_exptl_crystal_description parallelepiped
_exptl_crystal_F_000 496
_exptl_crystal_size_max 0.32
_exptl_crystal_size_mid 0.27
_exptl_crystal_size_min 0.21
_refine_diff_density_max 0.272
_refine_diff_density_min -0.246
_refine_diff_density_rms 0.052
_refine_ls_extinction_method none
_refine_ls_goodness_of_fit_ref 1.010
_refine_ls_hydrogen_treatment mixed
_refine_ls_matrix_type full
_refine_ls_number_parameters 135
_refine_ls_number_reflns 2754
_refine_ls_number_restraints 0
_refine_ls_restrained_S_all 1.010
_refine_ls_R_factor_all 0.0675
_refine_ls_R_factor_gt 0.0359
_refine_ls_shift/su_max 0.000
_refine_ls_shift/su_mean 0.000
_refine_ls_structure_factor_coef Fsqd
_refine_ls_weighting_details 'calc w=1/[\s^2^(Fo^2^)+(0.0480P)^2^+0.3800P] where P=(Fo^2^+2Fc^2^)/3'
_refine_ls_weighting_scheme calc
_refine_ls_wR_factor_gt 0.0827
_refine_ls_wR_factor_ref 0.0992
_reflns_number_gt 1907
_reflns_number_total 2754
_reflns_threshold_expression I>2\s(I)
_cod_data_source_file cg400859e_si_002.cif
_cod_data_source_block 2B
_cod_original_sg_symbol_H-M 'P 21/c'
_cod_database_code 4508213

loop_
_symmetry_equiv_pos_as_xyz
'x, y, z'
'-x, y+1/2, -z+1/2'
'-x, -y, -z'
'x, -y-1/2, z-1/2'

loop_
_atom_site_label
_atom_site_type_symbol
_atom_site_fract_x
_atom_site_fract_y
_atom_site_fract_z
_atom_site_U_iso_or_equiv
_atom_site_adp_type
_atom_site_occupancy
_atom_site_symmetry_multiplicity
_atom_site_calc_flag
_atom_site_refinement_flags
S1 S 0.15774(4) 0.16100(6) 0.60472(6) 0.05526(16) Uani 1 1 d .
O21 O 0.14943(11) 0.10167(18) 0.45082(16) 0.0542(4) Uani 1 1 d .
C21 C 0.0464(2) 0.1099(4) 0.6795(3) 0.0719(8) Uani 1 1 d .
H21A H -0.0101 0.1417 0.6156 0.107 Uiso 1 1 calc R
H21B H 0.0437 0.1595 0.7717 0.107 Uiso 1 1 calc R
H21C H 0.0444 0.0004 0.6921 0.107 Uiso 1 1 calc R
C22 C 0.1378(4) 0.3582(3) 0.5885(3) 0.0796(16) Uani 1 1 d .
H22A H 0.1884 0.4026 0.5335 0.119 Uiso 1 1 calc R
H22B H 0.1414 0.4039 0.6832 0.119 Uiso 1 1 calc R
H22C H 0.0726 0.3768 0.5399 0.119 Uiso 1 1 calc R
P1 P 0.75349(3) 0.25000(5) 0.19052(4) 0.03059(13) Uani 1 1 d .
O1 O 0.79350(10) 0.16049(15) 0.07158(13) 0.0413(3) Uani 1 1 d .
O2 O 0.83203(9) 0.24871(16) 0.32335(13) 0.0406(3) Uani 1 1 d .
H2O H 0.8137(18) 0.275(3) 0.4016(13) 0.061 Uiso 1 1 d .
O3 O 0.72526(11) 0.41755(16) 0.14830(16) 0.0480(4) Uani 1 1 d .
H3O H 0.7669(14) 0.468(3) 0.109(3) 0.072 Uiso 1 1 d .
C1 C 0.54014(12) 0.0075(2) 0.05616(17) 0.0324(4) Uani 1 1 d .
C2 C 0.55669(13) 0.1526(2) 0.12653(18) 0.0351(4) Uani 1 1 d .
C3 C 0.49738(15) 0.2751(2) 0.0827(2) 0.0435(5) Uani 1 1 d .
H3 H 0.5091 0.3700 0.1273 0.052 Uiso 1 1 calc R
C4 C 0.41970(15) 0.2611(2) -0.0273(2) 0.0474(5) Uani 1 1 d .
H4 H 0.3807 0.3464 -0.0553 0.057 Uiso 1 1 calc R
C5 C 0.40085(14) 0.1235(2) -0.0935(2) 0.0415(5) Uani 1 1 d .
H5 H 0.3479 0.1155 -0.1651 0.050 Uiso 1 1 calc R
C6 C 0.63824(14) 0.1750(2) 0.24860(19) 0.0407(4) Uani 1 1 d .
H6A H 0.6519 0.0769 0.2962 0.061 Uiso 1 1 calc R
H6B H 0.6136 0.2446 0.3195 0.061 Uiso 1 1 calc R

loop_
_atom_site_aniso_label
_atom_site_aniso_U_11
_atom_site_aniso_U_22
_atom_site_aniso_U_33
_atom_site_aniso_U_23
_atom_site_aniso_U_13
_atom_site_aniso_U_12
S1 0.0518(3) 0.0592(3) 0.0532(3) -0.0034(2) 0.0001(2) -0.0041(2)
O21 0.0568(9) 0.0540(9) 0.0526(9) -0.0178(7) 0.0087(7) 0.0055(7)
C21 0.0635(17) 0.082(2) 0.0738(18) -0.0193(16) 0.0311(14) -0.0164(15)
C22 0.136(5) 0.0400(15) 0.0696(19) -0.0152(13) 0.055(3) -0.018(2)
P1 0.0320(2) 0.0349(2) 0.0252(2) -0.00041(18) 0.00432(16) -0.00189(19)
O1 0.0516(8) 0.0458(8) 0.0279(6) -0.0028(6) 0.0108(6) 0.0009(6)
O2 0.0354(7) 0.0585(9) 0.0280(6) -0.0059(6) 0.0032(5) -0.0019(6)
O3 0.0422(8) 0.0369(8) 0.0658(9) 0.0093(7) 0.0105(7) 0.0011(6)
C1 0.0267(8) 0.0419(10) 0.0291(8) 0.0048(7) 0.0055(7) -0.0032(7)
C2 0.0306(9) 0.0462(11) 0.0290(9) 0.0017(8) 0.0057(7) -0.0070(8)
C3 0.0388(10) 0.0438(12) 0.0488(11) -0.0045(9) 0.0092(9) -0.0014(8)
C4 0.0377(11) 0.0436(12) 0.0606(13) 0.0063(10) 0.0023(9) 0.0093(9)
C5 0.0316(10) 0.0493(12) 0.0424(10) 0.0074(9) -0.0036(8) 0.0011(8)
C6 0.0402(10) 0.0537(12) 0.0288(9) -0.0007(8) 0.0068(8) -0.0124(9)

loop_
_atom_type_symbol
_atom_type_description
_atom_type_scat_dispersion_real
_atom_type_scat_dispersion_imag
_atom_type_scat_source
C C 0.0033 0.0016 'International Tables Vol C Tables 4.2.6.8 and 6.1.1.4'
H H 0.0000 0.0000 'International Tables Vol C Tables 4.2.6.8 and 6.1.1.4'
O O 0.0106 0.0060 'International Tables Vol C Tables 4.2.6.8 and 6.1.1.4'
P P 0.1023 0.0942 'International Tables Vol C Tables 4.2.6.8 and 6.1.1.4'
S S 0.1246 0.1234 'International Tables Vol C Tables 4.2.6.8 and 6.1.1.4'

loop_
_geom_angle_atom_site_label_1
_geom_angle_atom_site_label_2
_geom_angle_atom_site_label_3
_geom_angle
_geom_angle_site_symmetry_1
_geom_angle_site_symmetry_3
O21 S1 C22 104.87(12) . .
O21 S1 C21 106.73(11) . .
C22 S1 C21 98.96(18) . .
S1 C21 H21A 109.5 . .
S1 C21 H21B 109.5 . .
H21A C21 H21B 109.5 . .
S1 C21 H21C 109.5 . .
H21A C21 H21C 109.5 . .
H21B C21 H21C 109.5 . .
S1 C22 H22A 109.5 . .
S1 C22 H22B 109.5 . .
H22A C22 H22B 109.5 . .
S1 C22 H22C 109.5 . .
H22A C22 H22C 109.5 . .
H22B C22 H22C 109.5 . .
O1 P1 O3 113.70(8) . .
O1 P1 O2 108.90(8) . .
O3 P1 O2 110.00(8) . .
O1 P1 C6 113.68(9) . .
O3 P1 C6 102.80(9) . .
O2 P1 C6 107.48(8) . .
P1 O2 H2O 118.0(17) . .
P1 O3 H3O 117.4(19) . .
C5 C1 C2 122.62(16) 3_655 .
C5 C1 C1 118.1(2) 3_655 3_655
C2 C1 C1 119.3(2) . 3_655
C3 C2 C1 119.25(17) . .
C3 C2 C6 118.88(18) . .
C1 C2 C6 121.87(17) . .
C2 C3 C4 121.63(19) . .
C2 C3 H3 119.2 . .
C4 C3 H3 119.2 . .
C5 C4 C3 120.26(19) . .
C5 C4 H4 119.9 . .
C3 C4 H4 119.9 . .
C4 C5 C1 121.45(18) . 3_655
C4 C5 H5 119.3 . .
C1 C5 H5 119.3 3_655 .
C2 C6 P1 113.84(12) . .
C2 C6 H6A 108.8 . .
P1 C6 H6A 108.8 . .
C2 C6 H6B 108.8 . .
P1 C6 H6B 108.8 . .
H6A C6 H6B 107.7 . .

loop_
_geom_bond_atom_site_label_1
_geom_bond_atom_site_label_2
_geom_bond_distance
_geom_bond_site_symmetry_2
S1 O21 1.5105(15) .
S1 C22 1.740(3) .
S1 C21 1.747(2) .
C21 H21A 0.9600 .
C21 H21B 0.9600 .
C21 H21C 0.9600 .
C22 H22A 0.9600 .
C22 H22B 0.9600 .
C22 H22C 0.9600 .
P1 O1 1.4833(13) .
P1 O3 1.5473(15) .
P1 O2 1.5484(14) .
P1 C6 1.7935(18) .
O2 H2O 0.82(2) .
O3 H3O 0.82(2) .
C1 C5 1.412(3) 3_655
C1 C2 1.428(3) .
C1 C1 1.436(3) 3_655
C2 C3 1.369(3) .
C2 C6 1.515(3) .
C3 C4 1.397(3) .
C3 H3 0.9300 .
C4 C5 1.359(3) .
C4 H4 0.9300 .
C5 C1 1.412(3) 3_655
C5 H5 0.9300 .
C6 H6A 0.9700 .
C6 H6B 0.9700 .

loop_
_geom_hbond_atom_site_label_D
_geom_hbond_atom_site_label_H
_geom_hbond_atom_site_label_A
_geom_hbond_distance_DH
_geom_hbond_distance_HA
_geom_hbond_distance_DA
_geom_hbond_angle_DHA
_geom_hbond_site_symmetry_A
_geom_hbond_publ_flag
O2 H2O O1 0.82(2) 1.71(2) 2.522(2) 171(3) 4_566 y
O3 H3O O21 0.82(2) 1.73(2) 2.541(2) 170(3) 2_655 y
